data_2232142
loop_
_publ_author_name
'Hosten, Eric'
'Gerber, Thomas'
'Betz, Richard'

_publ_section_title
;
 1-Carboxy-3-phenylpropan-2-aminium chloride
;
_journal_coeditor_code AA2029
_journal_issue 11
_journal_name_full 'Acta Crystallographica Section E'
_journal_page_first o2947
_journal_paper_doi 10.1107/S1600536811041638
_journal_volume 67
_journal_year 2011
_chemical_formula_iupac 'C9 H12 N O2 +, Cl -'
_chemical_formula_moiety 'C9 H12 N O2 +, Cl -'
_chemical_formula_sum 'C9 H12 Cl N O2'
_chemical_formula_weight 201.65
_chemical_name_common
;
<i>N</i>-Benzylglycine hydrochloride
;
_chemical_name_systematic
;
1-Carboxy-3-phenylpropan-2-aminium chloride
;
_space_group_IT_number 19
_symmetry_cell_setting orthorhombic
_symmetry_space_group_name_Hall 'P 2ac 2ab'
_symmetry_space_group_name_H-M 'P 21 21 21'
_atom_sites_solution_hydrogens geom
_atom_sites_solution_primary direct
_atom_sites_solution_secondary difmap
_audit_creation_method SHELXL-97
_cell_angle_alpha 90.00
_cell_angle_beta 90.00
_cell_angle_gamma 90.00
_cell_formula_units_Z 4
_cell_length_a 5.0290(7)
_cell_length_b 5.4900(8)
_cell_length_c 36.254(5)
_cell_measurement_reflns_used 7358
_cell_measurement_temperature 200(2)
_cell_measurement_theta_max 28.47
_cell_measurement_theta_min 2.25
_cell_volume 1000.9(2)
_computing_cell_refinement 'SAINT (Bruker, 2010)'
_computing_data_collection 'APEX2 (Bruker, 2010)'
_computing_data_reduction 'SAINT (Bruker, 2010)'
_computing_molecular_graphics 'ORTEP-3 (Farrugia, 1997) and Mercury (Macrae <i>et al.</i>, 2008)'
_computing_publication_material 'SHELXL97 (Sheldrick, 2008) and PLATON (Spek, 2009)'
_computing_structure_refinement 'SHELXL97 (Sheldrick, 2008)'
_computing_structure_solution 'SIR97 (Altomare <i>et al.</i>, 1999)'
_diffrn_ambient_temperature 200(2)
_diffrn_measured_fraction_theta_full 0.988
_diffrn_measured_fraction_theta_max 0.988
_diffrn_measurement_device_type 'Bruker APEXII CCD'
_diffrn_measurement_method '\f and \w'
_diffrn_radiation_monochromator graphite
_diffrn_radiation_source 'fine-focus sealed tube'
_diffrn_radiation_type MoK\a
_diffrn_radiation_wavelength 0.71069
_diffrn_reflns_av_R_equivalents 0.0477
_diffrn_reflns_av_sigmaI/netI 0.0446
_diffrn_reflns_limit_h_max 6
_diffrn_reflns_limit_h_min -6
_diffrn_reflns_limit_k_max 6
_diffrn_reflns_limit_k_min -7
_diffrn_reflns_limit_l_max 47
_diffrn_reflns_limit_l_min -47
_diffrn_reflns_number 7535
_diffrn_reflns_theta_full 28.00
_diffrn_reflns_theta_max 28.00
_diffrn_reflns_theta_min 2.25
_exptl_absorpt_coefficient_mu 0.349
_exptl_absorpt_correction_T_max 1.0000
_exptl_absorpt_correction_T_min 0.5852
_exptl_absorpt_correction_type multi-scan
_exptl_absorpt_process_details
;
(SADABS; Bruker, 2008)
;
_exptl_crystal_colour colourless
_exptl_crystal_density_diffrn 1.338
_exptl_crystal_density_method 'not measured'
_exptl_crystal_description platelet
_exptl_crystal_F_000 424
_exptl_crystal_size_max 0.527
_exptl_crystal_size_mid 0.403
_exptl_crystal_size_min 0.066
_refine_diff_density_max 0.330
_refine_diff_density_min -0.565
_refine_ls_abs_structure_details 'Flack (1983), 903 Friedel pairs'
_refine_ls_abs_structure_Flack 0.1(3)
_refine_ls_extinction_method none
_refine_ls_goodness_of_fit_ref 1.335
_refine_ls_hydrogen_treatment mixed
_refine_ls_matrix_type full
_refine_ls_number_parameters 125
_refine_ls_number_reflns 2376
_refine_ls_number_restraints 0
_refine_ls_restrained_S_all 1.335
_refine_ls_R_factor_all 0.0834
_refine_ls_R_factor_gt 0.0795
_refine_ls_shift/su_max 0.000
_refine_ls_shift/su_mean 0.000
_refine_ls_structure_factor_coef Fsqd
_refine_ls_weighting_details 'calc w=1/[\s^2^(Fo^2^)+(0.0000P)^2^+3.0055P] where P=(Fo^2^+2Fc^2^)/3'
_refine_ls_weighting_scheme calc
_refine_ls_wR_factor_gt 0.1758
_refine_ls_wR_factor_ref 0.1772
_reflns_number_gt 2273
_reflns_number_total 2376
_reflns_threshold_expression I>2sigma(I)
_cod_data_source_file aa2029.cif
_cod_data_source_block I
_cod_database_code 2232142
_cod_database_fobs_code 2232142

loop_
_symmetry_equiv_pos_as_xyz
'x, y, z'
'-x+1/2, -y, z+1/2'
'x+1/2, -y+1/2, -z'
'-x, y+1/2, -z+1/2'

loop_
_atom_site_type_symbol
_atom_site_label
_atom_site_fract_x
_atom_site_fract_y
_atom_site_fract_z
_atom_site_U_iso_or_equiv
_atom_site_adp_type
_atom_site_calc_flag
_atom_site_refinement_flags
_atom_site_occupancy
_atom_site_symmetry_multiplicity
O O1 0.8269(6) 0.7682(8) 0.26326(8) 0.0246(7) Uani d . 1 1
H H1 0.7157 0.7732 0.2805 0.037 Uiso calc R 1 1
O O2 0.4647(6) 0.7619(9) 0.22798(8) 0.0277(7) Uani d . 1 1
N N1 0.7400(7) 0.7563(9) 0.16416(10) 0.0223(7) Uani d . 1 1
H H71 0.661(12) 0.894(12) 0.1630(17) 0.033 Uiso d . 1 1
H H72 0.585(12) 0.623(10) 0.1641(16) 0.033 Uiso d . 1 1
C C1 0.7017(8) 0.7659(11) 0.23163(12) 0.0225(8) Uani d . 1 1
C C2 0.8894(8) 0.7703(11) 0.19964(11) 0.0252(9) Uani d . 1 1
H H2A 0.9953 0.9222 0.2003 0.030 Uiso calc R 1 1
H H2B 1.0136 0.6308 0.2014 0.030 Uiso calc R 1 1
C C3 0.9244(10) 0.7587(12) 0.13153(11) 0.0314(9) Uani d . 1 1
H H3A 1.0672 0.6371 0.1353 0.038 Uiso calc R 1 1
H H3B 1.0085 0.9212 0.1294 0.038 Uiso calc R 1 1
C C11 0.7770(10) 0.7013(9) 0.09631(13) 0.0292(11) Uani d . 1 1
C C12 0.8329(16) 0.4968(12) 0.07646(18) 0.0483(17) Uani d . 1 1
H H12 0.9657 0.3870 0.0849 0.058 Uiso calc R 1 1
C C13 0.6936(18) 0.4473(14) 0.04329(18) 0.056(2) Uani d . 1 1
H H13 0.7350 0.3046 0.0296 0.068 Uiso calc R 1 1
C C14 0.5016(16) 0.6007(14) 0.03072(17) 0.0542(19) Uani d . 1 1
H H14 0.4067 0.5654 0.0087 0.065 Uiso calc R 1 1
C C15 0.4480(15) 0.8087(12) 0.05065(15) 0.0494(17) Uani d . 1 1
H H15 0.3177 0.9202 0.0420 0.059 Uiso calc R 1 1
C C16 0.5817(13) 0.8566(11) 0.08306(15) 0.0396(13) Uani d . 1 1
H H16 0.5390 0.9994 0.0966 0.048 Uiso calc R 1 1
Cl Cl1 0.4309(2) 0.2582(2) 0.16068(3) 0.0287(3) Uani d . 1 1

loop_
_atom_site_aniso_label
_atom_site_aniso_U_11
_atom_site_aniso_U_22
_atom_site_aniso_U_33
_atom_site_aniso_U_12
_atom_site_aniso_U_13
_atom_site_aniso_U_23
O1 0.0225(13) 0.0257(17) 0.0256(14) 0.0029(17) -0.0031(11) 0.0055(18)
O2 0.0164(13) 0.0295(16) 0.0370(16) -0.0029(19) -0.0019(12) -0.001(2)
N1 0.0199(16) 0.0205(16) 0.0266(16) -0.0063(19) -0.0008(13) 0.000(2)
C1 0.0207(18) 0.012(2) 0.035(2) -0.002(2) -0.0030(16) 0.005(2)
C2 0.0186(19) 0.027(2) 0.030(2) 0.011(2) -0.0074(16) -0.001(2)
C3 0.026(2) 0.035(2) 0.034(2) 0.002(4) 0.0066(19) 0.002(3)
C11 0.030(2) 0.031(3) 0.027(2) -0.008(2) 0.0090(19) 0.0008(19)
C12 0.069(5) 0.034(3) 0.042(3) 0.007(3) 0.008(3) -0.002(3)
C13 0.082(6) 0.049(4) 0.039(3) -0.007(4) 0.012(4) -0.013(3)
C14 0.063(5) 0.069(5) 0.031(3) -0.019(4) -0.002(3) -0.010(3)
C15 0.052(4) 0.064(5) 0.032(3) -0.002(4) -0.007(3) -0.003(3)
C16 0.040(3) 0.048(3) 0.031(3) -0.001(3) 0.002(3) -0.005(2)
Cl1 0.0357(5) 0.0192(4) 0.0312(5) -0.0014(7) 0.0024(5) -0.0005(6)

loop_
_atom_type_symbol
_atom_type_description
_atom_type_scat_dispersion_real
_atom_type_scat_dispersion_imag
_atom_type_scat_source
C C 0.0033 0.0016 'International Tables Vol C Tables 4.2.6.8 and 6.1.1.4'
H H 0.0000 0.0000 'International Tables Vol C Tables 4.2.6.8 and 6.1.1.4'
Cl Cl 0.1484 0.1585 'International Tables Vol C Tables 4.2.6.8 and 6.1.1.4'
N N 0.0061 0.0033 'International Tables Vol C Tables 4.2.6.8 and 6.1.1.4'
O O 0.0106 0.0060 'International Tables Vol C Tables 4.2.6.8 and 6.1.1.4'

loop_
_geom_angle_atom_site_label_1
_geom_angle_atom_site_label_2
_geom_angle_atom_site_label_3
_geom_angle
C1 O1 H1 109.5
C2 N1 C3 111.5(3)
C2 N1 H71 103(4)
C3 N1 H71 104(4)
C2 N1 H72 114(3)
C3 N1 H72 117(3)
H71 N1 H72 105(5)
O2 C1 O1 125.1(4)
O2 C1 C2 122.8(4)
O1 C1 C2 112.1(4)
N1 C2 C1 110.5(3)
N1 C2 H2A 109.6
C1 C2 H2A 109.6
N1 C2 H2B 109.6
C1 C2 H2B 109.6
H2A C2 H2B 108.1
N1 C3 C11 111.1(4)
N1 C3 H3A 109.4
C11 C3 H3A 109.4
N1 C3 H3B 109.4
C11 C3 H3B 109.4
H3A C3 H3B 108.0
C12 C11 C16 118.0(5)
C12 C11 C3 121.1(5)
C16 C11 C3 120.8(5)
C11 C12 C13 120.2(7)
C11 C12 H12 119.9
C13 C12 H12 119.9
C14 C13 C12 121.1(7)
C14 C13 H13 119.5
C12 C13 H13 119.5
C13 C14 C15 118.5(6)
C13 C14 H14 120.8
C15 C14 H14 120.8
C14 C15 C16 120.6(7)
C14 C15 H15 119.7
C16 C15 H15 119.7
C15 C16 C11 121.5(6)
C15 C16 H16 119.2
C11 C16 H16 119.2

loop_
_geom_bond_atom_site_label_1
_geom_bond_atom_site_label_2
_geom_bond_distance
O1 C1 1.308(5)
O1 H1 0.8400
O2 C1 1.199(5)
N1 C2 1.492(5)
N1 C3 1.503(5)
N1 H71 0.86(6)
N1 H72 1.07(6)
C1 C2 1.496(6)
C2 H2A 0.9900
C2 H2B 0.9900
C3 C11 1.510(6)
C3 H3A 0.9900
C3 H3B 0.9900
C11 C12 1.363(8)
C11 C16 1.386(8)
C12 C13 1.418(10)
C12 H12 0.9500
C13 C14 1.360(11)
C13 H13 0.9500
C14 C15 1.378(9)
C14 H14 0.9500
C15 C16 1.379(8)
C15 H15 0.9500
C16 H16 0.9500

loop_
_geom_hbond_atom_site_label_D
_geom_hbond_atom_site_label_H
_geom_hbond_atom_site_label_A
_geom_hbond_site_symmetry_A
_geom_hbond_distance_DH
_geom_hbond_distance_HA
_geom_hbond_distance_DA
_geom_hbond_angle_DHA
O1 H1 Cl1 4_655 0.84 2.26 3.048(3) 157.0
N1 H71 Cl1 1_565 0.86(6) 2.31(6) 3.166(5) 178(6)
N1 H72 Cl1 . 1.07(6) 2.15(6) 3.148(5) 154(5)
C2 H2A O1 4_755 0.99 2.48 3.364(7) 148.4
C2 H2B O1 4_745 0.99 2.50 3.383(7) 148.4
C2 H2B O2 1_655 0.99 2.57 3.070(5) 111.4
C16 H16 Cl1 1_565 0.95 2.78 3.654(6) 154.1

loop_
_geom_torsion_atom_site_label_1
_geom_torsion_atom_site_label_2
_geom_torsion_atom_site_label_3
_geom_torsion_atom_site_label_4
_geom_torsion
C3 N1 C2 C1 -179.6(5)
O2 C1 C2 N1 -2.8(9)
O1 C1 C2 N1 177.5(5)
C2 N1 C3 C11 170.2(5)
N1 C3 C11 C12 -115.9(6)
N1 C3 C11 C16 64.6(7)
C16 C11 C12 C13 0.0(9)
C3 C11 C12 C13 -179.5(6)
C11 C12 C13 C14 -0.4(11)
C12 C13 C14 C15 1.1(11)
C13 C14 C15 C16 -1.6(10)
C14 C15 C16 C11 1.3(10)
C12 C11 C16 C15 -0.5(9)
C3 C11 C16 C15 179.0(5)

loop_
_cod_related_entry_id
_cod_related_entry_database
_cod_related_entry_code
1 ChemSpider 2037386
